data_7031141
loop_
_publ_author_name
'Su, Cheng-Yong'
'Liao, Sen'
'Wanner, Matthias'
'Fiedler, Jan'
'Zhang, Cheng'
'Kang, Bei-Sheng'
'Kaim, Wolfgang'

_publ_section_title
;
 The copper(i)/copper(ii) transition in complexes with
 8-alkylthioquinoline based multidentate ligandsElectronic supplementary
 information (ESI) available. Schemes S1 and S2, Figs. S1--S7, selected
 bond lengths and angles and preparation of complexes. See
 http://www.rsc.org/suppdata/dt/b2/b208120m/
;
_journal_issue 2
_journal_name_full 'Dalton Transactions'
_journal_page_first 189
_journal_paper_doi 10.1039/b208120m
_journal_year 2003
_chemical_formula_sum 'C30 H29 Cl2 Cu N3 O9 S3'
_chemical_formula_weight 806.18
_chemical_name_systematic
; 
? 
;
_space_group_IT_number 2
_symmetry_cell_setting triclinic
_symmetry_space_group_name_Hall '-P 1'
_symmetry_space_group_name_H-M 'P -1'
_atom_sites_solution_hydrogens geom
_atom_sites_solution_primary direct
_atom_sites_solution_secondary difmap
_audit_creation_method SHELXL
_cell_angle_alpha 85.358(2)
_cell_angle_beta 88.564(2)
_cell_angle_gamma 78.686(2)
_cell_formula_units_Z 2
_cell_length_a 7.8552(10)
_cell_length_b 13.429(2)
_cell_length_c 16.843(2)
_cell_measurement_temperature 293(2)
_cell_volume 1736.4(4)
_computing_structure_refinement 'SHELXL-93 (Sheldrick, 1993)'
_computing_structure_solution 'SHELXS-86 (Sheldrick, 1990)'
_diffrn_ambient_temperature 293(2)
_diffrn_measurement_device 'CCD area detector'
_diffrn_radiation_monochromator graphite
_diffrn_radiation_source 'fine-focus sealed tube'
_diffrn_radiation_type MoK\a
_diffrn_radiation_wavelength 0.71073
_diffrn_reflns_av_R_equivalents 0.0274
_diffrn_reflns_av_sigmaI/netI 0.0583
_diffrn_reflns_limit_h_max 9
_diffrn_reflns_limit_h_min -10
_diffrn_reflns_limit_k_max 17
_diffrn_reflns_limit_k_min -16
_diffrn_reflns_limit_l_max 21
_diffrn_reflns_limit_l_min -21
_diffrn_reflns_number 11733
_diffrn_reflns_theta_max 27.60
_diffrn_reflns_theta_min 1.21
_exptl_absorpt_coefficient_mu 1.019
_exptl_absorpt_correction_T_max 1.000
_exptl_absorpt_correction_T_min 0.812
_exptl_absorpt_correction_type SADABS
_exptl_crystal_colour Green
_exptl_crystal_density_diffrn 1.542
_exptl_crystal_description Block
_exptl_crystal_F_000 826
_exptl_crystal_size_max 0.24
_exptl_crystal_size_mid 0.20
_exptl_crystal_size_min 0.15
_refine_diff_density_max 0.721
_refine_diff_density_min -0.635
_refine_diff_density_rms 0.094
_refine_ls_extinction_method none
_refine_ls_goodness_of_fit_all 1.023
_refine_ls_goodness_of_fit_obs 1.240
_refine_ls_matrix_type full
_refine_ls_number_parameters 465
_refine_ls_number_reflns 7854
_refine_ls_number_restraints 97
_refine_ls_restrained_S_all 1.099
_refine_ls_restrained_S_obs 1.255
_refine_ls_R_factor_all 0.1055
_refine_ls_R_factor_obs 0.0642
_refine_ls_shift/esd_max 0.034
_refine_ls_shift/esd_mean 0.005
_refine_ls_structure_factor_coef Fsqd
_refine_ls_weighting_details 'w=1/[\s^2^(Fo^2^)+(0.1000P)^2^+0.0000P] where P=(Fo^2^+2Fc^2^)/3'
_refine_ls_weighting_scheme calc
_refine_ls_wR_factor_all 0.2031
_refine_ls_wR_factor_obs 0.1720
_reflns_number_observed 4473
_reflns_number_total 7871
_reflns_observed_criterion >2sigma(I)
_cod_data_source_file b208120m.txt
_cod_data_source_block 21
_cod_depositor_comments
;
The following automatic conversions were performed:

'_symmetry_cell_setting' value 'Triclinic' changed to 'triclinic'
according to
/usr/data/users/saulius/automatic-downloads/retrospective/RSC/lib/dictionaries/cif_core.dic
dictionary named 'cif_core.dic' version 2.4.2 from 2011-04-26.

Automatic conversion script
Id: cif_fix_values 2281 2013-09-26 08:29:07Z andrius 

The following automatic conversions were performed:

'_refine_ls_weighting_scheme' value 'calc
w=1/[\s^2^(Fo^2^)+(0.1000P)^2^+0.0000P] where P=(Fo^2^+2Fc^2^)/3' was
changed to 'calc'. New tag '_refine_ls_weighting_details' was
created. The value of the new tag was set to
'w=1/[\s^2^(Fo^2^)+(0.1000P)^2^+0.0000P] where P=(Fo^2^+2Fc^2^)/3'.

Automatic conversion script
Id: cif_fix_values 3143 2015-03-26 13:38:13Z robertas 
;
_cod_original_sg_symbol_H-M P-1
_cod_database_code 7031141

loop_
_symmetry_equiv_pos_as_xyz
'x, y, z'
'-x, -y, -z'

loop_
_atom_site_aniso_label
_atom_site_aniso_U_11
_atom_site_aniso_U_22
_atom_site_aniso_U_33
_atom_site_aniso_U_23
_atom_site_aniso_U_13
_atom_site_aniso_U_12
Cu1 0.05210(13) 0.04913(12) 0.05245(14) 0.00760(11) -0.00832(11) -0.01244(10)
S1 0.0428(3) 0.0683(3) 0.0625(3) 0.0056(3) -0.0034(2) -0.0075(2)
S2 0.0476(3) 0.0688(3) 0.0514(3) 0.0009(2) -0.0017(2) -0.0089(2)
N1 0.0700(10) 0.0547(9) 0.0580(10) 0.0108(8) -0.0121(9) -0.0237(8)
N2 0.0506(9) 0.0555(9) 0.0472(9) 0.0073(7) -0.0060(7) -0.0105(7)
C1 0.1029(15) 0.1133(15) 0.073(2) 0.0112(13) -0.0040(14) -0.0706(12)
C2 0.160(2) 0.135(2) 0.087(2) 0.011(2) -0.012(2) -0.1056(14)
C3 0.193(2) 0.0849(14) 0.113(2) 0.0053(15) -0.031(2) -0.0832(15)
C4 0.156(2) 0.0514(12) 0.095(2) -0.0016(12) -0.044(2) -0.0298(14)
C5 0.175(3) 0.065(2) 0.123(2) -0.027(2) -0.048(2) 0.001(2)
C6 0.175(4) 0.096(2) 0.141(3) -0.054(2) -0.029(3) 0.049(2)
C7 0.080(2) 0.098(2) 0.121(2) -0.039(2) -0.017(2) 0.023(2)
C8 0.0596(13) 0.0634(13) 0.0691(14) -0.0051(11) -0.0132(11) 0.0057(11)
C9 0.090(2) 0.0506(11) 0.0617(13) 0.0005(10) -0.0235(12) -0.0076(11)
C10 0.0499(11) 0.0782(14) 0.0634(13) 0.0151(11) 0.0060(10) -0.0131(11)
C11 0.0512(11) 0.0566(11) 0.0458(11) 0.0154(9) 0.0001(9) -0.0072(9)
C12 0.0629(13) 0.0658(13) 0.0518(12) 0.0017(10) 0.0044(10) 0.0007(11)
C13 0.089(2) 0.085(2) 0.0547(13) -0.0023(12) -0.0133(12) -0.0146(14)
C14 0.0594(13) 0.108(2) 0.0682(15) 0.0020(13) -0.0154(12) -0.0247(13)
C15 0.0509(12) 0.090(2) 0.0536(12) 0.0022(12) -0.0057(10) 0.0027(12)
C16 0.0564(11) 0.0529(11) 0.0443(10) 0.0088(9) -0.0034(9) -0.0026(9)
C17 0.0730(14) 0.0506(11) 0.0583(13) 0.0067(10) -0.0030(11) -0.0039(11)
C18 0.0567(12) 0.0693(13) 0.0513(12) -0.0023(10) 0.0061(10) -0.0082(10)
C19 0.0632(14) 0.085(2) 0.0719(15) -0.0074(13) 0.0038(12) 0.0033(13)
C20 0.086(2) 0.0756(15) 0.086(2) -0.0289(13) 0.0159(14) 0.0034(14)
C21 0.096(2) 0.0719(14) 0.076(2) -0.0213(12) 0.0000(14) -0.0118(14)
C22 0.0753(14) 0.0717(13) 0.0505(12) -0.0036(10) -0.0026(11) -0.0150(12)
C23 0.090(2) 0.0876(15) 0.0644(14) -0.0118(12) -0.0159(13) -0.0282(13)
C24 0.0681(14) 0.0707(13) 0.079(2) -0.0023(12) -0.0192(12) -0.0162(11)
C25 0.0629(12) 0.0574(12) 0.0655(13) 0.0059(10) -0.0116(11) -0.0127(10)
C26 0.0600(12) 0.0585(11) 0.0403(10) 0.0046(9) 0.0007(9) -0.0097(10)
S3 0.0633(3) 0.0489(3) 0.0695(3) 0.0087(2) -0.0068(3) -0.0144(2)
O9 0.0680(9) 0.0560(8) 0.0835(10) 0.0234(7) -0.0226(8) -0.0186(7)
C27 0.132(2) 0.064(2) 0.102(2) -0.0008(15) 0.043(2) -0.001(2)
C28 0.079(2) 0.0665(14) 0.076(2) 0.0073(12) -0.0029(13) -0.0032(13)
N3 0.183(2) 0.128(2) 0.089(2) 0.0102(15) -0.007(2) -0.078(2)
C29 0.117(2) 0.137(3) 0.119(3) -0.009(2) 0.009(2) -0.040(2)
C30 0.111(2) 0.138(2) 0.069(2) 0.013(2) 0.002(2) -0.064(2)
Cl1 0.0684(3) 0.0722(3) 0.0875(4) 0.0099(3) 0.0009(3) -0.0182(3)
Cl2 0.0849(4) 0.0659(3) 0.0976(5) 0.0009(3) 0.0005(4) -0.0171(3)
O5 0.056(2) 0.112(3) 0.166(4) 0.065(3) -0.002(2) 0.028(2)
O6 0.146(3) 0.113(3) 0.092(2) -0.001(2) 0.067(2) -0.030(3)
O7 0.161(3) 0.063(2) 0.063(2) 0.010(2) 0.005(2) -0.048(2)
O8 0.095(2) 0.147(2) 0.107(3) 0.006(2) -0.032(2) -0.089(2)
O5' 0.130(3) 0.145(3) 0.061(2) 0.033(2) -0.045(2) -0.079(2)
O6' 0.062(2) 0.125(3) 0.326(7) -0.093(4) 0.039(3) 0.029(3)
O7' 0.102(2) 0.088(2) 0.079(2) 0.021(2) 0.001(2) -0.059(2)
O8' 0.183(4) 0.056(2) 0.082(2) -0.006(2) 0.020(3) -0.038(2)

loop_
_atom_site_label
_atom_site_type_symbol
_atom_site_fract_x
_atom_site_fract_y
_atom_site_fract_z
_atom_site_U_iso_or_equiv
_atom_site_thermal_displace_type
_atom_site_occupancy
_atom_site_calc_flag
_atom_site_refinement_flags
_atom_site_disorder_group
Cu1 Cu 0.53498(3) 0.80250(2) 0.280188(14) 0.05138(7) Uani 1 d . .
S1 S 0.74552(7) 0.80166(4) 0.16398(3) 0.0589(2) Uani 1 d . .
S2 S 0.28448(7) 0.92766(4) 0.26274(3) 0.0565(2) Uani 1 d . .
N1 N 0.4423(2) 0.70471(12) 0.21953(10) 0.0600(5) Uani 1 d . .
N2 N 0.6195(2) 0.89952(12) 0.34422(9) 0.0516(5) Uani 1 d . .
C1 C 0.2939(3) 0.6769(2) 0.2396(2) 0.0907(8) Uani 1 d U .
H1 H 0.2205(3) 0.7145(2) 0.2752(2) 0.109 Uiso 1 calc R .
C2 C 0.2424(4) 0.5941(2) 0.2101(2) 0.1181(10) Uani 1 d U .
H2 H 0.1349(4) 0.5785(2) 0.2241(2) 0.142 Uiso 1 calc R .
C3 C 0.3510(5) 0.5365(2) 0.1608(2) 0.1226(11) Uani 1 d U .
H3 H 0.3205(5) 0.4785(2) 0.1434(2) 0.147 Uiso 1 calc R .
C4 C 0.5080(5) 0.5626(2) 0.1357(2) 0.0990(10) Uani 1 d U .
C5 C 0.6219(5) 0.5081(2) 0.0840(2) 0.1224(14) Uani 1 d . .
H5 H 0.5971(5) 0.4494(2) 0.0652(2) 0.147 Uiso 1 calc R .
C6 C 0.7644(6) 0.5387(3) 0.0613(2) 0.145(2) Uani 1 d . .
H6 H 0.8410(6) 0.4990(3) 0.0281(2) 0.174 Uiso 1 calc R .
C7 C 0.8081(4) 0.6286(2) 0.0845(2) 0.1033(11) Uani 1 d . .
H7 H 0.9087(4) 0.6492(2) 0.0652(2) 0.124 Uiso 1 calc R .
C8 C 0.6997(3) 0.6856(2) 0.13628(14) 0.0663(7) Uani 1 d . .
C9 C 0.5505(3) 0.6520(2) 0.16518(14) 0.0683(7) Uani 1 d . .
C10 C 0.6494(3) 0.8880(2) 0.07943(14) 0.0650(7) Uani 1 d . .
H10A H 0.6507(3) 0.9574(2) 0.09093(14) 0.078 Uiso 1 calc R .
H10B H 0.7219(3) 0.8735(2) 0.03267(14) 0.078 Uiso 1 calc R .
C11 C 0.4683(3) 0.8808(2) 0.06033(12) 0.0527(6) Uani 1 d . .
C12 C 0.4418(3) 0.8220(2) 0.00064(13) 0.0624(7) Uani 1 d . .
H12 H 0.5376(3) 0.7892(2) -0.02711(13) 0.075 Uiso 1 calc R .
C13 C 0.2801(3) 0.8095(2) -0.01976(14) 0.0764(8) Uani 1 d . .
H13 H 0.2665(3) 0.7687(2) -0.06026(14) 0.092 Uiso 1 calc R .
C14 C 0.1402(3) 0.8580(2) 0.02032(14) 0.0775(8) Uani 1 d . .
H14 H 0.0294(3) 0.8503(2) 0.00737(14) 0.093 Uiso 1 calc R .
C15 C 0.1615(3) 0.9179(2) 0.07953(13) 0.0676(8) Uani 1 d . .
H15 H 0.0642(3) 0.9516(2) 0.10583(13) 0.081 Uiso 1 calc R .
C16 C 0.3220(3) 0.9293(2) 0.10091(12) 0.0529(6) Uani 1 d . .
C17 C 0.3351(3) 0.9960(2) 0.16819(12) 0.0623(7) Uani 1 d . .
H17A H 0.2538(3) 1.0603(2) 0.15993(12) 0.075 Uiso 1 calc R .
H17B H 0.4514(3) 1.0101(2) 0.16982(12) 0.075 Uiso 1 calc R .
C18 C 0.3398(3) 1.0094(2) 0.33125(12) 0.0599(7) Uani 1 d . .
C19 C 0.2266(3) 1.0948(2) 0.35032(15) 0.0759(8) Uani 1 d . .
H19 H 0.1142(3) 1.1086(2) 0.33060(15) 0.091 Uiso 1 calc R .
C20 C 0.2796(4) 1.1618(2) 0.3997(2) 0.0841(9) Uani 1 d . .
H20 H 0.2013(4) 1.2198(2) 0.4126(2) 0.101 Uiso 1 calc R .
C21 C 0.4406(4) 1.1442(2) 0.4286(2) 0.0811(9) Uani 1 d . .
H21 H 0.4729(4) 1.1900(2) 0.4610(2) 0.097 Uiso 1 calc R .
C22 C 0.5617(3) 1.0564(2) 0.41043(13) 0.0658(7) Uani 1 d . .
C23 C 0.7371(3) 1.0344(2) 0.43633(14) 0.0786(8) Uani 1 d . .
H23 H 0.7770(3) 1.0787(2) 0.46783(14) 0.094 Uiso 1 calc R .
C24 C 0.8447(3) 0.9502(2) 0.41550(15) 0.0720(8) Uani 1 d . .
H24 H 0.9605(3) 0.9366(2) 0.43064(15) 0.086 Uiso 1 calc R .
C25 C 0.7805(3) 0.8839(2) 0.37102(13) 0.0622(7) Uani 1 d . .
H25 H 0.8555(3) 0.8242(2) 0.35909(13) 0.075 Uiso 1 calc R .
C26 C 0.5107(3) 0.9874(2) 0.36290(11) 0.0537(6) Uani 1 d . .
S3 S 0.68424(8) 0.58740(4) 0.37309(4) 0.0607(2) Uani 1 d . .
O9 O 0.7138(2) 0.68675(11) 0.33006(9) 0.0695(5) Uani 1 d . .
C27 C 0.8637(4) 0.4966(2) 0.3412(2) 0.1027(11) Uani 1 d . .
H27A H 0.8484(4) 0.4849(2) 0.2865(2) 0.154 Uiso 1 calc R .
H27B H 0.8709(4) 0.4338(2) 0.3736(2) 0.154 Uiso 1 calc R .
H27C H 0.9687(4) 0.5220(2) 0.3461(2) 0.154 Uiso 1 calc R .
C28 C 0.7506(3) 0.5910(2) 0.47110(14) 0.0761(8) Uani 1 d . .
H28A H 0.6655(3) 0.6381(2) 0.49825(14) 0.114 Uiso 1 calc R .
H28B H 0.8602(3) 0.6125(2) 0.47060(14) 0.114 Uiso 1 calc R .
H28C H 0.7624(3) 0.5243(2) 0.49820(14) 0.114 Uiso 1 calc R .
N3 N -0.2377(4) 0.0563(2) 0.2129(2) 0.1277(11) Uani 1 d . .
C29 C -0.3254(5) 0.2442(2) 0.2506(2) 0.1222(14) Uani 1 d . .
H29A H -0.2722(5) 0.2873(2) 0.2135(2) 0.183 Uiso 1 calc R .
H29B H -0.2890(5) 0.2507(2) 0.3037(2) 0.183 Uiso 1 calc R .
H29C H -0.4494(5) 0.2643(2) 0.2475(2) 0.183 Uiso 1 calc R .
C30 C -0.2721(4) 0.1368(3) 0.2309(2) 0.1019(10) Uani 1 d . .
Cl1 Cl 0.22868(8) 0.70585(5) 0.46707(4) 0.0763(2) Uani 1 d . .
O1 O 0.3072(5) 0.2602(3) 0.1761(2) 0.1068(13) Uiso 0.50 d PD 1
O2 O 0.0512(6) 0.2141(3) 0.1627(3) 0.1158(14) Uiso 0.50 d PD 1
O3 O 0.0477(7) 0.3693(4) 0.2086(3) 0.148(2) Uiso 0.50 d PD 1
O4 O 0.1199(10) 0.3585(5) 0.0836(4) 0.218(3) Uiso 0.50 d PD 1
O1' O 0.3014(6) 0.3018(3) 0.1368(3) 0.1220(15) Uiso 0.50 d PD 2
O2' O 0.0786(6) 0.2324(3) 0.1082(3) 0.134(2) Uiso 0.50 d PD 2
O3' O 0.0895(9) 0.2728(5) 0.2394(3) 0.176(2) Uiso 0.50 d PD 2
O4' O 0.0428(6) 0.4014(3) 0.1479(3) 0.1161(14) Uiso 0.50 d PD 2
Cl2 Cl 0.12795(9) 0.30012(5) 0.15931(4) 0.0829(2) Uani 1 d . .
O5 O 0.3542(5) 0.6406(3) 0.5053(3) 0.122(2) Uani 0.50 d PD 1
O6 O 0.1168(6) 0.7581(3) 0.5266(2) 0.118(2) Uani 0.50 d PD 1
O7 O 0.2903(5) 0.7861(2) 0.4209(2) 0.0931(14) Uani 0.50 d PD 1
O8 O 0.1340(4) 0.6599(3) 0.4221(2) 0.1079(13) Uani 0.50 d PD 1
O5' O 0.3380(5) 0.6481(3) 0.5267(2) 0.1062(14) Uani 0.50 d PD 2
O6' O 0.0876(5) 0.7576(4) 0.4993(4) 0.174(3) Uani 0.50 d PD 2
O7' O 0.3284(5) 0.7641(3) 0.4204(2) 0.0856(12) Uani 0.50 d PD 2
O8' O 0.1879(6) 0.6292(3) 0.4180(2) 0.105(2) Uani 0.50 d PD 2

loop_
_atom_type_symbol
_atom_type_description
_atom_type_scat_dispersion_real
_atom_type_scat_dispersion_imag
_atom_type_scat_source
C C 0.0033 0.0016 'International Tables Vol C Tables 4.2.6.8 and 6.1.1.4'
H H 0.0000 0.0000 'International Tables Vol C Tables 4.2.6.8 and 6.1.1.4'
N N 0.0061 0.0033 'International Tables Vol C Tables 4.2.6.8 and 6.1.1.4'
O O 0.0106 0.0060 'International Tables Vol C Tables 4.2.6.8 and 6.1.1.4'
S S 0.1246 0.1234 'International Tables Vol C Tables 4.2.6.8 and 6.1.1.4'
Cl Cl 0.1484 0.1585 'International Tables Vol C Tables 4.2.6.8 and 6.1.1.4'
Cu Cu 0.3201 1.2651 'International Tables Vol C Tables 4.2.6.8 and 6.1.1.4'

loop_
_geom_angle_atom_site_label_1
_geom_angle_atom_site_label_2
_geom_angle_atom_site_label_3
_geom_angle
N2 Cu1 N1 177.50(7)
N2 Cu1 O9 90.37(6)
N1 Cu1 O9 89.88(7)
N2 Cu1 S2 85.77(5)
N1 Cu1 S2 93.21(5)
O9 Cu1 S2 161.19(5)
N2 Cu1 S1 99.23(5)
N1 Cu1 S1 83.27(5)
O9 Cu1 S1 85.51(5)
S2 Cu1 S1 113.27(2)
C8 S1 C10 99.99(11)
C8 S1 Cu1 90.98(8)
C10 S1 Cu1 111.41(7)
C18 S2 C17 99.76(10)
C18 S2 Cu1 96.13(7)
C17 S2 Cu1 101.28(7)
C1 N1 C9 119.5(2)
C1 N1 Cu1 121.5(2)
C9 N1 Cu1 118.0(2)
C25 N2 C26 116.9(2)
C25 N2 Cu1 122.85(14)
C26 N2 Cu1 120.27(14)
N1 C1 C2 123.0(3)
C3 C2 C1 119.0(3)
C2 C3 C4 121.1(3)
C5 C4 C3 123.6(3)
C5 C4 C9 119.0(3)
C3 C4 C9 117.4(3)
C6 C5 C4 120.2(3)
C5 C6 C7 123.4(3)
C8 C7 C6 118.9(3)
C7 C8 C9 119.2(2)
C7 C8 S1 120.3(2)
C9 C8 S1 120.5(2)
N1 C9 C8 121.0(2)
N1 C9 C4 119.8(2)
C8 C9 C4 119.2(2)
C11 C10 S1 114.8(2)
C12 C11 C16 117.4(2)
C12 C11 C10 118.9(2)
C16 C11 C10 123.7(2)
C13 C12 C11 122.7(2)
C14 C13 C12 118.6(2)
C13 C14 C15 120.3(2)
C16 C15 C14 121.4(2)
C15 C16 C11 119.6(2)
C15 C16 C17 118.3(2)
C11 C16 C17 122.2(2)
C16 C17 S2 108.23(15)
C19 C18 C26 119.9(2)
C19 C18 S2 121.5(2)
C26 C18 S2 118.4(2)
C18 C19 C20 119.9(2)
C21 C20 C19 121.4(2)
C20 C21 C22 120.5(3)
C26 C22 C21 119.2(2)
C26 C22 C23 117.0(2)
C21 C22 C23 123.8(2)
C24 C23 C22 120.2(2)
C23 C24 C25 118.8(2)
N2 C25 C24 124.5(2)
N2 C26 C22 122.6(2)
N2 C26 C18 118.4(2)
C22 C26 C18 119.1(2)
O9 S3 C28 105.18(11)
O9 S3 C27 103.09(11)
C28 S3 C27 98.08(13)
S3 O9 Cu1 128.12(10)
N3 C30 C29 176.5(3)
O5 Cl1 O8 112.5(3)
O6' Cl1 O7' 115.5(3)
O6' Cl1 O5' 110.5(3)
O7' Cl1 O5' 107.5(2)
O5 Cl1 O7 113.1(2)
O8 Cl1 O7 110.5(2)
O5 Cl1 O6 107.4(3)
O8 Cl1 O6 109.0(2)
O7 Cl1 O6 103.8(2)
O6' Cl1 O8' 111.4(3)
O7' Cl1 O8' 107.4(2)
O5' Cl1 O8' 103.7(2)
O3 Cl2 O2 111.7(3)
O4' Cl2 O1' 104.5(3)
O4' Cl2 O3' 103.4(3)
O1' Cl2 O3' 119.2(3)
O4' Cl2 O2' 115.9(3)
O1' Cl2 O2' 103.5(3)
O3' Cl2 O2' 110.8(3)
O3 Cl2 O1 115.1(3)
O2 Cl2 O1 104.4(2)
O3 Cl2 O4 102.6(3)
O2 Cl2 O4 115.9(4)
O1 Cl2 O4 107.5(3)

loop_
_geom_bond_atom_site_label_1
_geom_bond_atom_site_label_2
_geom_bond_distance
Cu1 N2 1.976(2)
Cu1 N1 1.982(2)
Cu1 O9 2.0212(14)
Cu1 S2 2.3312(6)
Cu1 S1 2.5298(6)
S1 C8 1.767(3)
S1 C10 1.840(2)
S2 C18 1.773(2)
S2 C17 1.847(2)
N1 C1 1.320(3)
N1 C9 1.376(3)
N2 C25 1.325(3)
N2 C26 1.368(2)
C1 C2 1.386(4)
C2 C3 1.351(4)
C3 C4 1.393(5)
C4 C5 1.379(4)
C4 C9 1.435(4)
C5 C6 1.304(6)
C6 C7 1.404(5)
C7 C8 1.373(4)
C8 C9 1.399(4)
C10 C11 1.489(3)
C11 C12 1.372(3)
C11 C16 1.397(3)
C12 C13 1.368(4)
C13 C14 1.357(3)
C14 C15 1.364(4)
C15 C16 1.360(3)
C16 C17 1.518(3)
C18 C19 1.362(3)
C18 C26 1.425(3)
C19 C20 1.400(4)
C20 C21 1.337(4)
C21 C22 1.411(3)
C22 C26 1.394(3)
C22 C23 1.423(4)
C23 C24 1.338(3)
C24 C25 1.383(3)
S3 O9 1.522(2)
S3 C28 1.750(3)
S3 C27 1.777(3)
N3 C30 1.125(4)
C29 C30 1.484(5)
Cl1 O6' 1.317(4)
Cl1 O5 1.325(4)
Cl1 O8 1.339(4)
Cl1 O7' 1.398(4)
Cl1 O5' 1.415(4)
Cl1 O7 1.432(3)
Cl1 O6 1.448(4)
Cl1 O8' 1.458(4)
O1 Cl2 1.431(4)
O2 Cl2 1.401(4)
O3 Cl2 1.349(5)
O4 Cl2 1.439(6)
O1' Cl2 1.409(5)
O2' Cl2 1.415(5)
O3' Cl2 1.409(6)
O4' Cl2 1.393(4)
